data_1552028
loop_
_publ_author_name
'Dominik P. Halter'
'Frank W. Heinemann'
'Laurent Maron'
'Karsten Meyer'

_publ_section_title
;
 The role of uranium-arene bonding in H2O reduction catalysis
;
_journal_name_full 'Nature Chemistry'
_journal_page_first 259
_journal_page_last 267
_journal_paper_doi 10.1038/nchem.2899
_journal_volume 10
_journal_year 2018
_chemical_formula_moiety 'C60 H78 N3 O4 U, C4 H12 Si, 1.5(C4 H10 O2)'
_chemical_formula_sum 'C70 H105 N3 O7 Si U'
_chemical_formula_weight 1366.68
_space_group_crystal_system monoclinic
_space_group_IT_number 14
_space_group_name_Hall '-P 2yn'
_space_group_name_H-M_alt 'P 1 21/n 1'
_atom_sites_solution_hydrogens geom
_cell_angle_alpha 90
_cell_angle_beta 97.314(3)
_cell_angle_gamma 90
_cell_formula_units_Z 4
_cell_length_a 11.360(2)
_cell_length_b 25.522(5)
_cell_length_c 22.856(4)
_cell_measurement_reflns_used 9909
_cell_measurement_temperature 100(2)
_cell_measurement_theta_max 2.40
_cell_measurement_theta_min 28.53
_cell_volume 6573(2)
_computing_cell_refinement 'Bruker SAINT'
_computing_data_collection 'Bruker APEX2'
_computing_data_reduction 'Bruker SAINT'
_computing_molecular_graphics 'SHELXTL 6.12 (Bruker AXS, 2002)'
_computing_publication_material 'Olex2 (Dolomanov et al., 2009)'
_computing_structure_refinement 'SHELXL-2014/6 (Sheldrick, 2008)'
_computing_structure_solution 'SHELXTL 6.12 (Bruker AXS, 2002)'
_diffrn_ambient_temperature 100.15
_diffrn_detector_area_resol_mean 83.33
_diffrn_measured_fraction_theta_full 1.000
_diffrn_measured_fraction_theta_max 0.997
_diffrn_measurement_device_type 'Bruker Kappa APEX II CCD area detector'
_diffrn_measurement_method 'phi and omega scans'
_diffrn_radiation_monochromator 'Quazar focussing montel optics'
_diffrn_radiation_source 'ImuS high brilliance micro-focus tube'
_diffrn_radiation_type MoK\a
_diffrn_radiation_wavelength 0.71073
_diffrn_reflns_av_R_equivalents 0.0482
_diffrn_reflns_av_unetI/netI 0.0190
_diffrn_reflns_Laue_measured_fraction_full 1.000
_diffrn_reflns_Laue_measured_fraction_max 0.997
_diffrn_reflns_limit_h_max 15
_diffrn_reflns_limit_h_min -15
_diffrn_reflns_limit_k_max 34
_diffrn_reflns_limit_k_min -34
_diffrn_reflns_limit_l_max 30
_diffrn_reflns_limit_l_min -30
_diffrn_reflns_number 264464
_diffrn_reflns_point_group_measured_fraction_full 1.000
_diffrn_reflns_point_group_measured_fraction_max 0.997
_diffrn_reflns_theta_full 25.242
_diffrn_reflns_theta_max 28.754
_diffrn_reflns_theta_min 1.201
_exptl_absorpt_coefficient_mu 2.542
_exptl_absorpt_correction_T_max 0.7458
_exptl_absorpt_correction_T_min 0.6889
_exptl_absorpt_correction_type multi-scan
_exptl_absorpt_process_details
;
SADABS-2014/5 (Bruker,2014/5) was used for absorption correction.
wR2(int) was 0.0534 before and 0.0502 after correction.
The Ratio of minimum to maximum transmission is 0.9237.
The \l/2 correction factor is Not present.
;
_exptl_crystal_colour orange
_exptl_crystal_density_diffrn 1.381
_exptl_crystal_density_method 'not measured'
_exptl_crystal_description block
_exptl_crystal_F_000 2832
_exptl_crystal_size_max 0.2
_exptl_crystal_size_mid 0.2
_exptl_crystal_size_min 0.14
_refine_diff_density_max 1.101
_refine_diff_density_min -1.311
_refine_diff_density_rms 0.088
_refine_ls_extinction_coef .
_refine_ls_extinction_method none
_refine_ls_goodness_of_fit_ref 1.066
_refine_ls_hydrogen_treatment constr
_refine_ls_matrix_type full
_refine_ls_number_parameters 783
_refine_ls_number_reflns 17034
_refine_ls_number_restraints 71
_refine_ls_restrained_S_all 1.076
_refine_ls_R_factor_all 0.0343
_refine_ls_R_factor_gt 0.0267
_refine_ls_shift/su_max 0.004
_refine_ls_shift/su_mean 0.000
_refine_ls_structure_factor_coef Fsqd
_refine_ls_weighting_details 'w=1/[\s^2^(Fo^2^)+(0.0301P)^2^+10.6108P] where P=(Fo^2^+2Fc^2^)/3'
_refine_ls_weighting_scheme calc
_refine_ls_wR_factor_gt 0.0655
_refine_ls_wR_factor_ref 0.0689
_reflns_Friedel_coverage 0.000
_reflns_Friedel_fraction_full .
_reflns_Friedel_fraction_max .
_reflns_number_gt 14765
_reflns_number_total 17034
_reflns_threshold_expression 'I > 2\s(I)'
_cod_data_source_file nchem.2899-s5.cif
_cod_data_source_block dh1604
_cod_database_code 1552028
_shelx_space_group_comment
;
The symmetry employed for this shelxl refinement is uniquely defined
by the following loop, which should always be used as a source of
symmetry information in preference to the above space-group names.
They are only intended as comments.
;
_shelx_estimated_absorpt_t_max 0.717
_shelx_estimated_absorpt_t_min 0.630
_olex2_refinement_description
;
1. Fixed Uiso
 At 1.2 times of:
  All C(H) groups, All C(H,H) groups
 At 1.5 times of:
  All C(H,H,H) groups
2. Restrained distances
 C106-O105 \\sim C101-O102
 with sigma of 0.02
 C106-O105 \\sim C111-O102
 with sigma of 0.02
3. Uiso/Uaniso restraints and constraints
C201 \\sim O202 \\sim C203 \\sim C204 \\sim O205 \\sim C206: within 2A with
sigma of 0.01 and sigma for terminal atoms of 0.02
C101 \\sim C111: within 2A with sigma of 0.01 and sigma for terminal atoms of
0.02
Uanis(C101) \\sim Ueq, Uanis(C111) \\sim Ueq, Uanis(O205) \\sim Ueq: with sigma
of 0.005 and sigma for terminal atoms of 0.01
4. Same fragment restrains
{C111, O102, C103, C104, O105, C106} sigma for 1-2: 0.02, 1-3: 0.04
as
{C201, O202, C203, C204, O205, C206}
5. Others
 Sof(C111)=Sof(H11A)=Sof(H11B)=Sof(H11C)=1-FVAR(1)
 Sof(C101)=Sof(H10A)=Sof(H10B)=Sof(H10C)=FVAR(1)
 Fixed Sof: C201(0.5) H20C(0.5) H20D(0.5) H20E(0.5) O202(0.5) C203(0.5)
 H20F(0.5) H20G(0.5) C204(0.5) H20H(0.5) H20I(0.5) O205(0.5) C206(0.5)
 H20J(0.5) H20K(0.5) H20L(0.5)
6.a Ternary CH refined with riding coordinates:
 C15(H15), C16(H16), C17(H17), C33(H33), C34(H34), C35(H35), C51(H51),
 C52(H52), C53(H53)
6.b Secondary CH2 refined with riding coordinates:
 C1(H1A,H1B), C2(H2A,H2B), C3(H3A,H3B), C4(H4A,H4B), C5(H5A,H5B), C6(H6A,H6B),
 C7(H7A,H7B), C18(H18A,H18B), C19(H19A,H19B), C20(H20A,H20B), C21(H21A,H21B),
 C22(H22A,H22B), C23(H23A,H23B), C25(H25A,H25B), C36(H36A,H36B), C37(H37A,H37B),
  C38(H38A,H38B), C39(H39A,H39B), C40(H40A,H40B), C41(H41A,H41B), C43(H43A,
 H43B), C54(H54A,H54B), C55(H55A,H55B), C56(H56A,H56B), C57(H57A,H57B),
 C58(H58A,H58B), C59(H59A,H59B), C103(H10D,H10E), C104(H10F,H10G), C203(H20F,
 H20G), C204(H20H,H20I)
6.c Me refined with riding coordinates:
 C64(H64A,H64B,H64C), C101(H10A,H10B,H10C), C106(H10H,H10I,H10J), C201(H20C,
 H20D,H20E), C206(H20J,H20K,H20L)
6.d Aromatic/amide H refined with riding coordinates:
 C11(H11), C13(H13), C29(H29), C31(H31), C47(H47), C49(H49)
6.e Idealised Me refined as rotating group:
 C24(H24A,H24B,H24C), C42(H42A,H42B,H42C), C60(H60A,H60B,H60C), C61(H61A,H61B,
 H61C), C62(H62A,H62B,H62C), C63(H63A,H63B,H63C), C111(H11A,H11B,H11C)
;

loop_
_space_group_symop_operation_xyz
'x, y, z'
'-x+1/2, y+1/2, -z+1/2'
'-x, -y, -z'
'x-1/2, -y-1/2, z-1/2'

loop_
_atom_site_label
_atom_site_type_symbol
_atom_site_fract_x
_atom_site_fract_y
_atom_site_fract_z
_atom_site_U_iso_or_equiv
_atom_site_adp_type
_atom_site_occupancy
_atom_site_site_symmetry_order
_atom_site_calc_flag
_atom_site_refinement_flags_posn
_atom_site_refinement_flags_adp
_atom_site_refinement_flags_occupancy
_atom_site_disorder_assembly
_atom_site_disorder_group
U1 U 0.68122(2) 0.68465(2) 0.35571(2) 0.01472(3) Uani 1 1 d . . . . .
O1 O 0.75795(16) 0.64767(7) 0.28234(7) 0.0214(4) Uani 1 1 d . . . . .
O2 O 0.66933(15) 0.63855(7) 0.43464(7) 0.0205(3) Uani 1 1 d . . . . .
O3 O 0.58300(16) 0.75845(7) 0.34650(7) 0.0203(3) Uani 1 1 d . . . . .
O4 O 0.54085(16) 0.65424(7) 0.32381(8) 0.0228(4) Uani 1 1 d . . . . .
N1 N 0.85711(18) 0.74522(8) 0.32389(9) 0.0200(4) Uani 1 1 d . . . . .
N2 N 0.90226(18) 0.66335(9) 0.41098(9) 0.0194(4) Uani 1 1 d . . . . .
N3 N 0.77610(18) 0.75646(8) 0.43797(9) 0.0186(4) Uani 1 1 d . . . . .
C1 C 0.9806(2) 0.72617(11) 0.34144(12) 0.0248(5) Uani 1 1 d . . . . .
H1A H 1.0214 0.7501 0.3716 0.030 Uiso 1 1 calc R . . . .
H1B H 1.0243 0.7271 0.3066 0.030 Uiso 1 1 calc R . . . .
C2 C 0.9845(2) 0.67070(11) 0.36607(11) 0.0226(5) Uani 1 1 d . . . . .
H2A H 0.9633 0.6457 0.3333 0.027 Uiso 1 1 calc R . . . .
H2B H 1.0664 0.6627 0.3841 0.027 Uiso 1 1 calc R . . . .
C3 C 0.9437(2) 0.69443(10) 0.46517(11) 0.0227(5) Uani 1 1 d . . . . .
H3A H 1.0079 0.7184 0.4567 0.027 Uiso 1 1 calc R . . . .
H3B H 0.9770 0.6703 0.4969 0.027 Uiso 1 1 calc R . . . .
C4 C 0.8444(2) 0.72611(10) 0.48631(10) 0.0212(5) Uani 1 1 d . . . . .
H4A H 0.7899 0.7021 0.5037 0.025 Uiso 1 1 calc R . . . .
H4B H 0.8785 0.7506 0.5176 0.025 Uiso 1 1 calc R . . . .
C5 C 0.8512(2) 0.79811(10) 0.41565(11) 0.0227(5) Uani 1 1 d . . . . .
H5A H 0.9351 0.7925 0.4323 0.027 Uiso 1 1 calc R . . . .
H5B H 0.8264 0.8327 0.4293 0.027 Uiso 1 1 calc R . . . .
C6 C 0.8417(2) 0.79830(10) 0.34841(11) 0.0226(5) Uani 1 1 d . . . . .
H6A H 0.7630 0.8122 0.3320 0.027 Uiso 1 1 calc R . . . .
H6B H 0.9030 0.8220 0.3360 0.027 Uiso 1 1 calc R . . . .
C7 C 0.8286(2) 0.74927(10) 0.25831(11) 0.0229(5) Uani 1 1 d . . . . .
H7A H 0.8696 0.7804 0.2449 0.027 Uiso 1 1 calc R . . . .
H7B H 0.7422 0.7552 0.2487 0.027 Uiso 1 1 calc R . . . .
C8 C 0.8622(2) 0.70246(11) 0.22379(11) 0.0228(5) Uani 1 1 d . . . . .
C9 C 0.8195(2) 0.65236(10) 0.23620(10) 0.0212(5) Uani 1 1 d . . . . .
C10 C 0.8424(2) 0.60899(10) 0.20009(11) 0.0227(5) Uani 1 1 d . . . . .
C11 C 0.9125(2) 0.61876(11) 0.15511(11) 0.0268(6) Uani 1 1 d . . . . .
H11 H 0.9292 0.5903 0.1307 0.032 Uiso 1 1 calc R . . . .
C12 C 0.9588(2) 0.66739(12) 0.14398(11) 0.0273(6) Uani 1 1 d . . . . .
C13 C 0.9314(2) 0.70943(11) 0.17845(11) 0.0254(5) Uani 1 1 d . . . . .
H13 H 0.9604 0.7434 0.1709 0.030 Uiso 1 1 calc R . . . .
C14 C 0.7928(2) 0.55434(11) 0.20961(11) 0.0250(5) Uani 1 1 d . . . . .
C15 C 0.6053(3) 0.50169(12) 0.21625(13) 0.0338(6) Uani 1 1 d . . . . .
H15 H 0.5170 0.5039 0.2139 0.041 Uiso 1 1 calc R . . . .
C16 C 0.7926(3) 0.47844(12) 0.28121(14) 0.0343(7) Uani 1 1 d . . . . .
H16 H 0.8262 0.4656 0.3212 0.041 Uiso 1 1 calc R . . . .
C17 C 0.7735(3) 0.46002(12) 0.17335(15) 0.0409(8) Uani 1 1 d . . . . .
H17 H 0.7951 0.4352 0.1426 0.049 Uiso 1 1 calc R . . . .
C18 C 0.6559(2) 0.55630(11) 0.20525(12) 0.0275(5) Uani 1 1 d . . . . .
H18A H 0.6323 0.5813 0.2347 0.033 Uiso 1 1 calc R . . . .
H18B H 0.6225 0.5688 0.1656 0.033 Uiso 1 1 calc R . . . .
C19 C 0.8246(3) 0.51437(12) 0.16288(13) 0.0335(6) Uani 1 1 d . . . . .
H19A H 0.7926 0.5268 0.1230 0.040 Uiso 1 1 calc R . . . .
H19B H 0.9119 0.5119 0.1648 0.040 Uiso 1 1 calc R . . . .
C20 C 0.6571(3) 0.48255(12) 0.27797(14) 0.0355(7) Uani 1 1 d . . . . .
H20A H 0.6362 0.5074 0.3082 0.043 Uiso 1 1 calc R . . . .
H20B H 0.6234 0.4479 0.2858 0.043 Uiso 1 1 calc R . . . .
C21 C 0.8251(3) 0.44004(13) 0.23439(16) 0.0426(8) Uani 1 1 d . . . . .
H21A H 0.9125 0.4371 0.2367 0.051 Uiso 1 1 calc R . . . .
H21B H 0.7926 0.4049 0.2413 0.051 Uiso 1 1 calc R . . . .
C22 C 0.8439(3) 0.53278(11) 0.27077(12) 0.0275(6) Uani 1 1 d . . . . .
H22A H 0.9314 0.5304 0.2733 0.033 Uiso 1 1 calc R . . . .
H22B H 0.8245 0.5572 0.3019 0.033 Uiso 1 1 calc R . . . .
C23 C 0.6383(3) 0.46318(13) 0.16976(15) 0.0416(8) Uani 1 1 d . . . . .
H23A H 0.6042 0.4751 0.1300 0.050 Uiso 1 1 calc R . . . .
H23B H 0.6056 0.4281 0.1767 0.050 Uiso 1 1 calc R . . . .
C24 C 1.0379(3) 0.67456(14) 0.09593(13) 0.0373(7) Uani 1 1 d . . . . .
H24A H 1.0436 0.7119 0.0868 0.056 Uiso 1 1 calc GR . . . .
H24B H 1.0040 0.6556 0.0604 0.056 Uiso 1 1 calc GR . . . .
H24C H 1.1172 0.6608 0.1095 0.056 Uiso 1 1 calc GR . . . .
C25 C 0.9005(2) 0.60610(10) 0.42483(11) 0.0214(5) Uani 1 1 d . . . . .
H25A H 0.9835 0.5937 0.4329 0.026 Uiso 1 1 calc R . . . .
H25B H 0.8630 0.5874 0.3893 0.026 Uiso 1 1 calc R . . . .
C26 C 0.8366(2) 0.59083(9) 0.47611(10) 0.0188(5) Uani 1 1 d . . . . .
C27 C 0.7181(2) 0.60586(9) 0.47732(10) 0.0174(4) Uani 1 1 d . . . . .
C28 C 0.6536(2) 0.58736(9) 0.52233(10) 0.0175(4) Uani 1 1 d . . . . .
C29 C 0.7150(2) 0.55522(9) 0.56548(10) 0.0195(5) Uani 1 1 d . . . . .
H29 H 0.6734 0.5420 0.5959 0.023 Uiso 1 1 calc R . . . .
C30 C 0.8342(2) 0.54151(9) 0.56629(11) 0.0202(5) Uani 1 1 d . . . . .
C31 C 0.8937(2) 0.55926(9) 0.52104(11) 0.0195(5) Uani 1 1 d . . . . .
H31 H 0.9744 0.5499 0.5204 0.023 Uiso 1 1 calc R . . . .
C32 C 0.5233(2) 0.60232(9) 0.52423(10) 0.0177(4) Uani 1 1 d . . . . .
C33 C 0.3161(2) 0.60215(12) 0.46742(12) 0.0301(6) Uani 1 1 d . . . . .
H33 H 0.2679 0.5909 0.4299 0.036 Uiso 1 1 calc R . . . .
C34 C 0.3831(2) 0.67919(11) 0.53049(13) 0.0277(6) Uani 1 1 d . . . . .
H34 H 0.3788 0.7182 0.5340 0.033 Uiso 1 1 calc R . . . .
C35 C 0.3402(2) 0.59415(12) 0.57701(13) 0.0283(6) Uani 1 1 d . . . . .
H35 H 0.3083 0.5773 0.6112 0.034 Uiso 1 1 calc R . . . .
C36 C 0.4457(2) 0.58482(11) 0.46691(11) 0.0239(5) Uani 1 1 d . . . . .
H36A H 0.4772 0.6004 0.4324 0.029 Uiso 1 1 calc R . . . .
H36B H 0.4491 0.5462 0.4633 0.029 Uiso 1 1 calc R . . . .
C37 C 0.4706(2) 0.57751(11) 0.57664(11) 0.0243(5) Uani 1 1 d . . . . .
H37A H 0.4751 0.5389 0.5740 0.029 Uiso 1 1 calc R . . . .
H37B H 0.5178 0.5885 0.6140 0.029 Uiso 1 1 calc R . . . .
C38 C 0.3107(2) 0.66172(13) 0.47270(13) 0.0325(6) Uani 1 1 d . . . . .
H38A H 0.2272 0.6730 0.4720 0.039 Uiso 1 1 calc R . . . .
H38B H 0.3430 0.6782 0.4389 0.039 Uiso 1 1 calc R . . . .
C39 C 0.3329(3) 0.65361(12) 0.58294(13) 0.0307(6) Uani 1 1 d . . . . .
H39A H 0.3792 0.6650 0.6204 0.037 Uiso 1 1 calc R . . . .
H39B H 0.2493 0.6644 0.5834 0.037 Uiso 1 1 calc R . . . .
C40 C 0.5128(2) 0.66249(10) 0.53043(12) 0.0215(5) Uani 1 1 d . . . . .
H40A H 0.5600 0.6739 0.5676 0.026 Uiso 1 1 calc R . . . .
H40B H 0.5457 0.6798 0.4973 0.026 Uiso 1 1 calc R . . . .
C41 C 0.2663(3) 0.57675(13) 0.51967(13) 0.0330(6) Uani 1 1 d . . . . .
H41A H 0.2691 0.5381 0.5161 0.040 Uiso 1 1 calc R . . . .
H41B H 0.1825 0.5874 0.5199 0.040 Uiso 1 1 calc R . . . .
C42 C 0.8973(3) 0.50910(11) 0.61622(12) 0.0275(6) Uani 1 1 d . . . . .
H42A H 0.9815 0.5061 0.6115 0.041 Uiso 1 1 calc GR . . . .
H42B H 0.8618 0.4741 0.6156 0.041 Uiso 1 1 calc GR . . . .
H42C H 0.8892 0.5261 0.6540 0.041 Uiso 1 1 calc GR . . . .
C43 C 0.6732(2) 0.78020(10) 0.46299(10) 0.0201(5) Uani 1 1 d . . . . .
H43A H 0.7033 0.7975 0.5007 0.024 Uiso 1 1 calc R . . . .
H43B H 0.6196 0.7516 0.4721 0.024 Uiso 1 1 calc R . . . .
C44 C 0.6018(2) 0.81947(9) 0.42442(10) 0.0194(5) Uani 1 1 d . . . . .
C45 C 0.5529(2) 0.80505(9) 0.36685(11) 0.0185(5) Uani 1 1 d . . . . .
C46 C 0.4744(2) 0.83971(9) 0.33266(11) 0.0204(5) Uani 1 1 d . . . . .
C47 C 0.4529(3) 0.88825(10) 0.35774(12) 0.0269(6) Uani 1 1 d . . . . .
H47 H 0.4018 0.9122 0.3351 0.032 Uiso 1 1 calc R . . . .
C48 C 0.5024(3) 0.90327(10) 0.41405(12) 0.0275(6) Uani 1 1 d . . . . .
C49 C 0.5775(3) 0.86812(10) 0.44689(11) 0.0245(5) Uani 1 1 d . . . . .
H49 H 0.6126 0.8776 0.4854 0.029 Uiso 1 1 calc R . . . .
C50 C 0.4111(2) 0.82364(9) 0.27227(11) 0.0228(5) Uani 1 1 d . . . . .
C51 C 0.2717(3) 0.75697(13) 0.21806(15) 0.0436(9) Uani 1 1 d . . . . .
H51 H 0.2238 0.7247 0.2228 0.052 Uiso 1 1 calc R . . . .
C52 C 0.4363(3) 0.79408(12) 0.16853(13) 0.0350(7) Uani 1 1 d . . . . .
H52 H 0.4959 0.7861 0.1411 0.042 Uiso 1 1 calc R . . . .
C53 C 0.2623(3) 0.84993(12) 0.18447(13) 0.0361(7) Uani 1 1 d . . . . .
H53 H 0.2090 0.8789 0.1677 0.043 Uiso 1 1 calc R . . . .
C54 C 0.3341(3) 0.77425(11) 0.27875(13) 0.0324(6) Uani 1 1 d . . . . .
H54A H 0.3851 0.7454 0.2965 0.039 Uiso 1 1 calc R . . . .
H54B H 0.2740 0.7821 0.3053 0.039 Uiso 1 1 calc R . . . .
C55 C 0.3276(3) 0.86709(11) 0.24439(12) 0.0298(6) Uani 1 1 d . . . . .
H55A H 0.2687 0.8757 0.2714 0.036 Uiso 1 1 calc R . . . .
H55B H 0.3744 0.8991 0.2391 0.036 Uiso 1 1 calc R . . . .
C56 C 0.3635(4) 0.74528(12) 0.17689(15) 0.0459(9) Uani 1 1 d . . . . .
H56A H 0.3231 0.7334 0.1382 0.055 Uiso 1 1 calc R . . . .
H56B H 0.4165 0.7168 0.1937 0.055 Uiso 1 1 calc R . . . .
C57 C 0.3541(3) 0.83828(12) 0.14257(13) 0.0367(7) Uani 1 1 d . . . . .
H57A H 0.4013 0.8702 0.1373 0.044 Uiso 1 1 calc R . . . .
H57B H 0.3133 0.8276 0.1035 0.044 Uiso 1 1 calc R . . . .
C58 C 0.5009(3) 0.81150(10) 0.22859(11) 0.0258(5) Uani 1 1 d . . . . .
H58A H 0.5487 0.8431 0.2233 0.031 Uiso 1 1 calc R . . . .
H58B H 0.5555 0.7834 0.2450 0.031 Uiso 1 1 calc R . . . .
C59 C 0.1886(3) 0.80143(15) 0.19224(16) 0.0467(9) Uani 1 1 d . . . . .
H59A H 0.1459 0.7905 0.1537 0.056 Uiso 1 1 calc R . . . .
H59B H 0.1292 0.8092 0.2192 0.056 Uiso 1 1 calc R . . . .
C60 C 0.4745(4) 0.95595(12) 0.43950(14) 0.0433(8) Uani 1 1 d . . . . .
H60A H 0.4583 0.9514 0.4803 0.065 Uiso 1 1 calc GR . . . .
H60B H 0.4046 0.9711 0.4159 0.065 Uiso 1 1 calc GR . . . .
H60C H 0.5424 0.9795 0.4387 0.065 Uiso 1 1 calc GR . . . .
Si1 Si 0.27987(8) 0.57068(3) 0.24792(4) 0.03282(18) Uani 1 1 d . . . . .
C61 C 0.3809(3) 0.53934(13) 0.30853(15) 0.0390(7) Uani 1 1 d . . . . .
H61A H 0.4479 0.5628 0.3208 0.059 Uiso 1 1 calc GR . . . .
H61B H 0.4107 0.5062 0.2945 0.059 Uiso 1 1 calc GR . . . .
H61C H 0.3374 0.5326 0.3421 0.059 Uiso 1 1 calc GR . . . .
C62 C 0.1900(3) 0.62042(14) 0.28184(17) 0.0472(8) Uani 1 1 d . . . . .
H62A H 0.1461 0.6034 0.3108 0.071 Uiso 1 1 calc GR . . . .
H62B H 0.1340 0.6368 0.2511 0.071 Uiso 1 1 calc GR . . . .
H62C H 0.2427 0.6473 0.3015 0.071 Uiso 1 1 calc GR . . . .
C63 C 0.3621(3) 0.60256(14) 0.19219(16) 0.0437(8) Uani 1 1 d . . . . .
H63A H 0.3069 0.6236 0.1652 0.066 Uiso 1 1 calc GR . . . .
H63B H 0.3985 0.5756 0.1698 0.066 Uiso 1 1 calc GR . . . .
H63C H 0.4241 0.6253 0.2122 0.066 Uiso 1 1 calc GR . . . .
C64 C 0.1814(3) 0.51995(15) 0.20876(18) 0.0505(9) Uani 1 1 d . . . . .
H64A H 0.2298 0.4940 0.1911 0.076 Uiso 1 1 calc R . . . .
H64B H 0.1360 0.5025 0.2369 0.076 Uiso 1 1 calc R . . . .
H64C H 0.1265 0.5366 0.1777 0.076 Uiso 1 1 calc R . . . .
C101 C 0.1059(8) 0.8161(3) 0.5846(3) 0.099(3) Uani 0.869(14) 1 d D U P A 1
H10A H 0.0305 0.8021 0.5944 0.149 Uiso 0.869(14) 1 calc R . P A 1
H10B H 0.1718 0.8001 0.6103 0.149 Uiso 0.869(14) 1 calc R . P A 1
H10C H 0.1074 0.8542 0.5903 0.149 Uiso 0.869(14) 1 calc R . P A 1
C111 C 0.043(3) 0.8012(15) 0.5667(14) 0.065(8) Uani 0.131(14) 1 d D U P A 2
H11A H 0.0860 0.7871 0.6033 0.098 Uiso 0.131(14) 1 calc GR . P A 2
H11B H -0.0229 0.7779 0.5526 0.098 Uiso 0.131(14) 1 calc GR . P A 2
H11C H 0.0125 0.8361 0.5742 0.098 Uiso 0.131(14) 1 calc GR . P A 2
O102 O 0.1173(4) 0.80462(15) 0.52578(15) 0.0851(12) Uani 1 1 d D . . . .
C103 C 0.2231(4) 0.82364(18) 0.5092(2) 0.0616(11) Uani 1 1 d D . . . .
H10D H 0.2908 0.8083 0.5351 0.074 Uiso 1 1 calc R . . . .
H10E H 0.2261 0.8622 0.5144 0.074 Uiso 1 1 calc R . . . .
C104 C 0.2350(4) 0.8104(2) 0.4454(2) 0.0745(14) Uani 1 1 d D . . . .
H10F H 0.3104 0.8254 0.4354 0.089 Uiso 1 1 calc R . . . .
H10G H 0.2399 0.7719 0.4415 0.089 Uiso 1 1 calc R . . . .
O105 O 0.1419(3) 0.82891(16) 0.40489(17) 0.0794(10) Uani 1 1 d D . . . .
C106 C 0.1403(5) 0.8827(2) 0.3962(3) 0.097(2) Uani 1 1 d D . . . .
H10H H 0.0724 0.8921 0.3673 0.146 Uiso 1 1 calc R . . . .
H10I H 0.1335 0.9005 0.4336 0.146 Uiso 1 1 calc R . . . .
H10J H 0.2140 0.8936 0.3816 0.146 Uiso 1 1 calc R . . . .
C201 C 1.1144(17) 1.0695(5) 0.5008(8) 0.128(5) Uani 0.5 1 d D U P . .
H20C H 1.0722 1.1028 0.5027 0.192 Uiso 0.5 1 calc R . P . .
H20D H 1.1756 1.0665 0.5349 0.192 Uiso 0.5 1 calc R . P . .
H20E H 1.1517 1.0682 0.4644 0.192 Uiso 0.5 1 calc R . P . .
O202 O 1.0344(13) 1.0281(7) 0.5011(7) 0.168(5) Uani 0.5 1 d D U P . .
C203 C 1.0534(17) 0.9748(8) 0.4990(11) 0.167(5) Uani 0.5 1 d D U P . .
H20F H 1.1289 0.9657 0.5235 0.200 Uiso 0.5 1 calc R . P . .
H20G H 1.0592 0.9639 0.4579 0.200 Uiso 0.5 1 calc R . P . .
C204 C 0.9447(17) 0.9446(10) 0.5233(13) 0.191(5) Uani 0.5 1 d D U P . .
H20H H 0.9451 0.9078 0.5097 0.229 Uiso 0.5 1 calc R . P . .
H20I H 0.9598 0.9441 0.5669 0.229 Uiso 0.5 1 calc R . P . .
O205 O 0.8211(15) 0.9668(8) 0.5055(8) 0.204(5) Uani 0.5 1 d D U P . .
C206 C 0.7761(18) 0.9520(9) 0.5560(8) 0.183(7) Uani 0.5 1 d D U P . .
H20J H 0.6931 0.9630 0.5537 0.274 Uiso 0.5 1 calc R . P . .
H20K H 0.7810 0.9138 0.5602 0.274 Uiso 0.5 1 calc R . P . .
H20L H 0.8223 0.9686 0.5902 0.274 Uiso 0.5 1 calc R . P . .

loop_
_atom_site_aniso_label
_atom_site_aniso_U_11
_atom_site_aniso_U_22
_atom_site_aniso_U_33
_atom_site_aniso_U_23
_atom_site_aniso_U_13
_atom_site_aniso_U_12
U1 0.01515(4) 0.01553(4) 0.01321(4) -0.00009(3) 0.00070(3) 0.00026(3)
O1 0.0242(9) 0.0238(9) 0.0170(8) -0.0018(7) 0.0056(7) -0.0002(7)
O2 0.0164(8) 0.0262(9) 0.0184(8) 0.0055(7) 0.0003(6) 0.0028(7)
O3 0.0254(9) 0.0160(8) 0.0182(8) -0.0024(6) -0.0023(7) 0.0027(7)
O4 0.0226(9) 0.0213(9) 0.0234(9) -0.0017(7) -0.0014(7) -0.0002(7)
N1 0.0201(10) 0.0232(10) 0.0172(9) -0.0002(8) 0.0046(8) -0.0017(8)
N2 0.0162(10) 0.0245(10) 0.0171(9) -0.0012(8) 0.0011(8) 0.0004(8)
N3 0.0181(10) 0.0222(10) 0.0154(9) -0.0004(8) 0.0007(7) -0.0023(8)
C1 0.0183(12) 0.0329(14) 0.0238(12) -0.0003(10) 0.0053(10) -0.0045(10)
C2 0.0154(11) 0.0306(13) 0.0223(12) 0.0012(10) 0.0038(9) 0.0013(10)
C3 0.0170(11) 0.0294(13) 0.0205(12) -0.0013(10) -0.0022(9) -0.0026(10)
C4 0.0209(12) 0.0266(13) 0.0149(11) -0.0013(9) -0.0025(9) -0.0020(10)
C5 0.0229(12) 0.0241(12) 0.0212(12) -0.0042(10) 0.0032(10) -0.0071(10)
C6 0.0269(13) 0.0206(11) 0.0214(12) -0.0010(9) 0.0074(10) -0.0056(10)
C7 0.0277(13) 0.0244(12) 0.0177(11) 0.0025(9) 0.0077(10) 0.0015(10)
C8 0.0251(13) 0.0271(12) 0.0164(11) -0.0002(9) 0.0040(9) 0.0044(10)
C9 0.0212(12) 0.0274(13) 0.0150(11) 0.0009(9) 0.0021(9) 0.0042(10)
C10 0.0227(12) 0.0271(13) 0.0174(11) -0.0010(9) -0.0012(9) 0.0049(10)
C11 0.0272(13) 0.0346(14) 0.0182(12) -0.0039(10) 0.0012(10) 0.0104(11)
C12 0.0268(13) 0.0410(15) 0.0150(11) 0.0019(11) 0.0058(10) 0.0078(12)
C13 0.0272(13) 0.0317(14) 0.0182(12) 0.0045(10) 0.0061(10) 0.0049(11)
C14 0.0274(13) 0.0268(13) 0.0195(11) -0.0034(10) -0.0022(10) 0.0050(11)
C15 0.0316(15) 0.0329(15) 0.0335(15) -0.0002(12) -0.0086(12) -0.0014(12)
C16 0.0355(16) 0.0298(15) 0.0344(15) 0.0053(12) -0.0079(12) 0.0020(12)
C17 0.050(2) 0.0301(16) 0.0396(17) -0.0121(13) -0.0051(15) 0.0059(14)
C18 0.0284(14) 0.0288(13) 0.0236(12) 0.0003(11) -0.0036(10) 0.0020(11)
C19 0.0378(16) 0.0325(15) 0.0288(14) -0.0096(12) -0.0016(12) 0.0069(12)
C20 0.0385(17) 0.0298(15) 0.0359(16) 0.0043(12) -0.0042(13) -0.0042(13)
C21 0.0456(19) 0.0265(15) 0.053(2) -0.0023(14) -0.0042(16) 0.0057(14)
C22 0.0294(14) 0.0268(13) 0.0242(13) 0.0001(10) -0.0052(11) 0.0020(11)
C23 0.0472(19) 0.0334(16) 0.0401(17) -0.0079(13) -0.0110(15) -0.0045(14)
C24 0.0374(17) 0.053(2) 0.0246(14) -0.0001(13) 0.0151(12) 0.0087(14)
C25 0.0191(12) 0.0242(12) 0.0207(11) 0.0000(9) 0.0022(9) 0.0054(9)
C26 0.0184(11) 0.0192(11) 0.0185(11) -0.0011(9) 0.0010(9) 0.0002(9)
C27 0.0185(11) 0.0184(11) 0.0143(10) 0.0007(8) -0.0018(8) 0.0011(9)
C28 0.0193(11) 0.0155(10) 0.0171(11) -0.0020(8) -0.0009(9) -0.0014(9)
C29 0.0235(12) 0.0167(11) 0.0177(11) 0.0003(9) -0.0001(9) -0.0035(9)
C30 0.0239(12) 0.0136(10) 0.0208(11) 0.0001(9) -0.0057(9) 0.0009(9)
C31 0.0176(11) 0.0169(11) 0.0225(11) -0.0023(9) -0.0032(9) 0.0020(9)
C32 0.0169(11) 0.0169(11) 0.0186(11) -0.0002(9) -0.0004(9) -0.0024(9)
C33 0.0178(12) 0.0447(17) 0.0260(13) -0.0066(12) -0.0041(10) -0.0068(11)
C34 0.0197(12) 0.0251(13) 0.0387(15) -0.0012(11) 0.0052(11) 0.0014(10)
C35 0.0214(13) 0.0343(15) 0.0299(14) 0.0023(11) 0.0060(11) -0.0062(11)
C36 0.0195(12) 0.0290(13) 0.0222(12) -0.0039(10) -0.0009(9) -0.0050(10)
C37 0.0240(13) 0.0254(13) 0.0238(12) 0.0032(10) 0.0039(10) -0.0025(10)
C38 0.0181(13) 0.0444(17) 0.0343(15) 0.0074(13) 0.0008(11) 0.0061(12)
C39 0.0224(13) 0.0382(16) 0.0325(15) -0.0070(12) 0.0069(11) -0.0015(11)
C40 0.0178(11) 0.0191(11) 0.0271(12) -0.0013(10) 0.0008(9) -0.0019(9)
C41 0.0211(13) 0.0391(16) 0.0389(16) -0.0064(13) 0.0043(12) -0.0108(12)
C42 0.0290(14) 0.0231(13) 0.0280(13) 0.0062(10) -0.0054(11) 0.0029(11)
C43 0.0230(12) 0.0228(12) 0.0149(10) -0.0002(9) 0.0039(9) -0.0014(9)
C44 0.0229(12) 0.0200(11) 0.0163(11) 0.0006(9) 0.0059(9) -0.0021(9)
C45 0.0224(12) 0.0150(11) 0.0182(11) -0.0014(8) 0.0032(9) -0.0002(9)
C46 0.0265(13) 0.0164(11) 0.0186(11) 0.0017(9) 0.0035(9) 0.0003(9)
C47 0.0376(15) 0.0211(12) 0.0228(12) 0.0025(10) 0.0072(11) 0.0068(11)
C48 0.0437(16) 0.0178(12) 0.0229(12) -0.0024(10) 0.0123(11) 0.0018(11)
C49 0.0374(15) 0.0212(12) 0.0163(11) -0.0022(9) 0.0083(10) -0.0026(11)
C50 0.0286(13) 0.0168(11) 0.0217(12) 0.0020(9) -0.0022(10) 0.0036(10)
C51 0.051(2) 0.0322(16) 0.0401(18) 0.0114(13) -0.0239(15) -0.0146(14)
C52 0.054(2) 0.0259(14) 0.0224(13) -0.0041(11) -0.0062(13) 0.0097(13)
C53 0.0440(18) 0.0323(15) 0.0287(15) 0.0081(12) -0.0084(13) 0.0081(13)
C54 0.0349(16) 0.0249(14) 0.0331(15) 0.0087(11) -0.0119(12) -0.0052(11)
C55 0.0375(16) 0.0246(13) 0.0264(13) 0.0046(11) -0.0002(11) 0.0092(11)
C56 0.071(2) 0.0244(15) 0.0339(16) -0.0052(12) -0.0255(16) 0.0033(15)
C57 0.056(2) 0.0290(15) 0.0218(13) 0.0020(11) -0.0085(13) 0.0055(14)
C58 0.0365(15) 0.0207(12) 0.0192(12) -0.0029(10) -0.0008(10) 0.0038(11)
C59 0.045(2) 0.050(2) 0.0390(18) 0.0118(15) -0.0189(15) -0.0041(16)
C60 0.079(3) 0.0244(15) 0.0276(15) -0.0056(12) 0.0117(16) 0.0126(15)
Si1 0.0319(4) 0.0287(4) 0.0381(4) 0.0005(3) 0.0051(3) 0.0013(3)
C61 0.0383(17) 0.0388(17) 0.0400(17) 0.0063(14) 0.0047(14) -0.0004(14)
C62 0.053(2) 0.0412(19) 0.050(2) 0.0034(16) 0.0173(17) 0.0141(16)
C63 0.0440(19) 0.0403(18) 0.048(2) 0.0140(15) 0.0095(15) 0.0090(15)
C64 0.046(2) 0.046(2) 0.058(2) -0.0032(17) -0.0002(17) -0.0087(16)
C101 0.112(5) 0.122(5) 0.058(3) 0.010(3) -0.014(3) -0.073(4)
C111 0.065(11) 0.070(11) 0.059(11) 0.006(8) 0.004(8) -0.035(8)
O102 0.099(3) 0.093(3) 0.059(2) -0.0013(18) -0.0081(19) -0.054(2)
C103 0.045(2) 0.065(3) 0.070(3) -0.003(2) -0.013(2) -0.0157(19)
C104 0.054(3) 0.082(3) 0.081(3) 0.006(3) -0.016(2) -0.013(2)
O105 0.056(2) 0.094(3) 0.085(2) 0.002(2) -0.0060(17) -0.0111(18)
C106 0.053(3) 0.088(4) 0.149(6) 0.006(4) 0.007(3) 0.005(3)
C201 0.157(13) 0.063(7) 0.165(13) -0.051(8) 0.023(11) -0.013(8)
O202 0.146(10) 0.191(10) 0.157(8) -0.018(9) -0.018(9) -0.020(10)
C203 0.153(10) 0.183(10) 0.154(8) -0.012(9) -0.020(10) -0.015(11)
C204 0.175(9) 0.202(9) 0.185(9) 0.014(8) -0.016(9) -0.026(9)
O205 0.201(6) 0.210(6) 0.200(6) 0.008(5) 0.021(5) -0.010(5)
C206 0.200(15) 0.195(15) 0.144(13) 0.017(13) -0.011(13) 0.006(14)

loop_
_atom_type_symbol
_atom_type_description
_atom_type_scat_dispersion_real
_atom_type_scat_dispersion_imag
_atom_type_scat_source
C C 0.0033 0.0016 'International Tables Vol C Tables 4.2.6.8 and 6.1.1.4'
H H 0.0000 0.0000 'International Tables Vol C Tables 4.2.6.8 and 6.1.1.4'
N N 0.0061 0.0033 'International Tables Vol C Tables 4.2.6.8 and 6.1.1.4'
O O 0.0106 0.0060 'International Tables Vol C Tables 4.2.6.8 and 6.1.1.4'
Si Si 0.0817 0.0704 'International Tables Vol C Tables 4.2.6.8 and 6.1.1.4'
U U -9.6767 9.6646 'International Tables Vol C Tables 4.2.6.8 and 6.1.1.4'

loop_
_geom_angle_atom_site_label_1
_geom_angle_atom_site_label_2
_geom_angle_atom_site_label_3
_geom_angle
_geom_angle_site_symmetry_1
_geom_angle_site_symmetry_3
O1 U1 N1 70.20(6) . .
O1 U1 N2 80.57(6) . .
O1 U1 N3 130.51(6) . .
O2 U1 O1 118.26(7) . .
O2 U1 O3 117.50(7) . .
O2 U1 N1 131.34(6) . .
O2 U1 N2 69.95(6) . .
O2 U1 N3 81.56(7) . .
O3 U1 O1 122.92(6) . .
O3 U1 N1 82.35(7) . .
O3 U1 N2 130.33(6) . .
O3 U1 N3 69.01(6) . .
O4 U1 O1 85.67(7) . .
O4 U1 O2 87.60(7) . .
O4 U1 O3 85.37(7) . .
O4 U1 N1 140.31(7) . .
O4 U1 N2 143.42(7) . .
O4 U1 N3 142.96(7) . .
N1 U1 N2 64.40(6) . .
N1 U1 N3 64.06(6) . .
N2 U1 N3 63.67(6) . .
C9 O1 U1 149.02(17) . .
C27 O2 U1 150.80(15) . .
C45 O3 U1 152.00(16) . .
C1 N1 U1 116.40(15) . .
C1 N1 C7 111.59(19) . .
C6 N1 U1 107.10(14) . .
C6 N1 C1 110.4(2) . .
C6 N1 C7 107.11(19) . .
C7 N1 U1 103.69(14) . .
C2 N2 U1 106.17(14) . .
C2 N2 C3 110.2(2) . .
C2 N2 C25 107.24(19) . .
C3 N2 U1 116.99(15) . .
C3 N2 C25 110.75(19) . .
C25 N2 U1 104.90(14) . .
C4 N3 U1 106.48(14) . .
C4 N3 C5 111.0(2) . .
C4 N3 C43 106.68(18) . .
C5 N3 U1 115.64(14) . .
C43 N3 U1 105.96(14) . .
C43 N3 C5 110.57(19) . .
N1 C1 H1A 109.1 . .
N1 C1 H1B 109.1 . .
N1 C1 C2 112.6(2) . .
H1A C1 H1B 107.8 . .
C2 C1 H1A 109.1 . .
C2 C1 H1B 109.1 . .
N2 C2 C1 112.5(2) . .
N2 C2 H2A 109.1 . .
N2 C2 H2B 109.1 . .
C1 C2 H2A 109.1 . .
C1 C2 H2B 109.1 . .
H2A C2 H2B 107.8 . .
N2 C3 H3A 109.2 . .
N2 C3 H3B 109.2 . .
N2 C3 C4 112.2(2) . .
H3A C3 H3B 107.9 . .
C4 C3 H3A 109.2 . .
C4 C3 H3B 109.2 . .
N3 C4 C3 112.4(2) . .
N3 C4 H4A 109.1 . .
N3 C4 H4B 109.1 . .
C3 C4 H4A 109.1 . .
C3 C4 H4B 109.1 . .
H4A C4 H4B 107.9 . .
N3 C5 H5A 109.2 . .
N3 C5 H5B 109.2 . .
N3 C5 C6 112.1(2) . .
H5A C5 H5B 107.9 . .
C6 C5 H5A 109.2 . .
C6 C5 H5B 109.2 . .
N1 C6 C5 112.3(2) . .
N1 C6 H6A 109.1 . .
N1 C6 H6B 109.1 . .
C5 C6 H6A 109.1 . .
C5 C6 H6B 109.1 . .
H6A C6 H6B 107.9 . .
N1 C7 H7A 108.4 . .
N1 C7 H7B 108.4 . .
N1 C7 C8 115.6(2) . .
H7A C7 H7B 107.4 . .
C8 C7 H7A 108.4 . .
C8 C7 H7B 108.4 . .
C9 C8 C7 119.8(2) . .
C13 C8 C7 119.6(2) . .
C13 C8 C9 120.5(2) . .
O1 C9 C8 117.8(2) . .
O1 C9 C10 122.5(2) . .
C8 C9 C10 119.7(2) . .
C9 C10 C14 121.9(2) . .
C11 C10 C9 116.7(2) . .
C11 C10 C14 121.4(2) . .
C10 C11 H11 118.0 . .
C12 C11 C10 124.0(2) . .
C12 C11 H11 118.0 . .
C11 C12 C13 118.0(2) . .
C11 C12 C24 121.1(3) . .
C13 C12 C24 120.9(3) . .
C8 C13 H13 119.6 . .
C12 C13 C8 120.9(3) . .
C12 C13 H13 119.6 . .
C10 C14 C18 110.3(2) . .
C10 C14 C19 112.3(2) . .
C10 C14 C22 110.5(2) . .
C18 C14 C19 107.3(2) . .
C22 C14 C18 109.2(2) . .
C22 C14 C19 107.2(2) . .
C18 C15 H15 109.4 . .
C20 C15 H15 109.4 . .
C20 C15 C18 109.3(2) . .
C23 C15 H15 109.4 . .
C23 C15 C18 109.8(3) . .
C23 C15 C20 109.5(3) . .
C20 C16 H16 109.3 . .
C20 C16 C22 109.2(2) . .
C21 C16 H16 109.3 . .
C21 C16 C20 109.9(3) . .
C21 C16 C22 109.9(3) . .
C22 C16 H16 109.3 . .
C19 C17 H17 109.3 . .
C21 C17 H17 109.3 . .
C21 C17 C19 109.5(3) . .
C23 C17 H17 109.3 . .
C23 C17 C19 110.0(3) . .
C23 C17 C21 109.4(3) . .
C14 C18 H18A 109.5 . .
C14 C18 H18B 109.5 . .
C15 C18 C14 110.7(2) . .
C15 C18 H18A 109.5 . .
C15 C18 H18B 109.5 . .
H18A C18 H18B 108.1 . .
C14 C19 H19A 109.4 . .
C14 C19 H19B 109.4 . .
C17 C19 C14 111.2(3) . .
C17 C19 H19A 109.4 . .
C17 C19 H19B 109.4 . .
H19A C19 H19B 108.0 . .
C15 C20 H20A 109.8 . .
C15 C20 H20B 109.8 . .
C16 C20 C15 109.3(3) . .
C16 C20 H20A 109.8 . .
C16 C20 H20B 109.8 . .
H20A C20 H20B 108.3 . .
C16 C21 H21A 109.9 . .
C16 C21 H21B 109.9 . .
C17 C21 C16 109.0(3) . .
C17 C21 H21A 109.9 . .
C17 C21 H21B 109.9 . .
H21A C21 H21B 108.3 . .
C14 C22 H22A 109.5 . .
C14 C22 H22B 109.5 . .
C16 C22 C14 110.9(2) . .
C16 C22 H22A 109.5 . .
C16 C22 H22B 109.5 . .
H22A C22 H22B 108.1 . .
C15 C23 C17 109.3(2) . .
C15 C23 H23A 109.8 . .
C15 C23 H23B 109.8 . .
C17 C23 H23A 109.8 . .
C17 C23 H23B 109.8 . .
H23A C23 H23B 108.3 . .
C12 C24 H24A 109.5 . .
C12 C24 H24B 109.5 . .
C12 C24 H24C 109.5 . .
H24A C24 H24B 109.5 . .
H24A C24 H24C 109.5 . .
H24B C24 H24C 109.5 . .
N2 C25 H25A 108.3 . .
N2 C25 H25B 108.3 . .
N2 C25 C26 116.0(2) . .
H25A C25 H25B 107.4 . .
C26 C25 H25A 108.3 . .
C26 C25 H25B 108.3 . .
C27 C26 C25 120.2(2) . .
C31 C26 C25 119.8(2) . .
C31 C26 C27 119.9(2) . .
O2 C27 C26 117.5(2) . .
O2 C27 C28 121.9(2) . .
C26 C27 C28 120.6(2) . .
C27 C28 C32 121.8(2) . .
C29 C28 C27 116.7(2) . .
C29 C28 C32 121.5(2) . .
C28 C29 H29 118.2 . .
C30 C29 C28 123.5(2) . .
C30 C29 H29 118.2 . .
C29 C30 C42 120.8(2) . .
C31 C30 C29 118.3(2) . .
C31 C30 C42 121.0(2) . .
C26 C31 H31 119.5 . .
C30 C31 C26 120.9(2) . .
C30 C31 H31 119.5 . .
C28 C32 C36 110.6(2) . .
C28 C32 C37 113.0(2) . .
C28 C32 C40 109.60(19) . .
C37 C32 C36 107.6(2) . .
C37 C32 C40 107.1(2) . .
C40 C32 C36 108.7(2) . .
C36 C33 H33 109.3 . .
C38 C33 H33 109.3 . .
C38 C33 C36 109.6(2) . .
C38 C33 C41 109.7(2) . .
C41 C33 H33 109.3 . .
C41 C33 C36 109.5(2) . .
C38 C34 H34 109.5 . .
C38 C34 C39 109.7(2) . .
C38 C34 C40 109.2(2) . .
C39 C34 H34 109.5 . .
C40 C34 H34 109.5 . .
C40 C34 C39 109.5(2) . .
C37 C35 H35 109.3 . .
C39 C35 H35 109.3 . .
C39 C35 C37 109.7(2) . .
C39 C35 C41 109.5(2) . .
C41 C35 H35 109.3 . .
C41 C35 C37 109.8(2) . .
C32 C36 H36A 109.5 . .
C32 C36 H36B 109.5 . .
C33 C36 C32 110.7(2) . .
C33 C36 H36A 109.5 . .
C33 C36 H36B 109.5 . .
H36A C36 H36B 108.1 . .
C32 C37 H37A 109.4 . .
C32 C37 H37B 109.4 . .
C35 C37 C32 111.1(2) . .
C35 C37 H37A 109.4 . .
C35 C37 H37B 109.4 . .
H37A C37 H37B 108.0 . .
C33 C38 C34 109.6(2) . .
C33 C38 H38A 109.7 . .
C33 C38 H38B 109.7 . .
C34 C38 H38A 109.7 . .
C34 C38 H38B 109.7 . .
H38A C38 H38B 108.2 . .
C34 C39 H39A 109.9 . .
C34 C39 H39B 109.9 . .
C35 C39 C34 108.9(2) . .
C35 C39 H39A 109.9 . .
C35 C39 H39B 109.9 . .
H39A C39 H39B 108.3 . .
C32 C40 H40A 109.4 . .
C32 C40 H40B 109.4 . .
C34 C40 C32 111.2(2) . .
C34 C40 H40A 109.4 . .
C34 C40 H40B 109.4 . .
H40A C40 H40B 108.0 . .
C33 C41 C35 109.2(2) . .
C33 C41 H41A 109.8 . .
C33 C41 H41B 109.8 . .
C35 C41 H41A 109.8 . .
C35 C41 H41B 109.8 . .
H41A C41 H41B 108.3 . .
C30 C42 H42A 109.5 . .
C30 C42 H42B 109.5 . .
C30 C42 H42C 109.5 . .
H42A C42 H42B 109.5 . .
H42A C42 H42C 109.5 . .
H42B C42 H42C 109.5 . .
N3 C43 H43A 108.3 . .
N3 C43 H43B 108.3 . .
N3 C43 C44 115.89(19) . .
H43A C43 H43B 107.4 . .
C44 C43 H43A 108.3 . .
C44 C43 H43B 108.3 . .
C45 C44 C43 119.5(2) . .
C49 C44 C43 119.9(2) . .
C49 C44 C45 120.4(2) . .
O3 C45 C44 118.0(2) . .
O3 C45 C46 122.3(2) . .
C44 C45 C46 119.8(2) . .
C45 C46 C50 121.4(2) . .
C47 C46 C45 117.2(2) . .
C47 C46 C50 121.4(2) . .
C46 C47 H47 118.2 . .
C48 C47 C46 123.5(3) . .
C48 C47 H47 118.2 . .
C47 C48 C60 121.3(3) . .
C49 C48 C47 118.0(2) . .
C49 C48 C60 120.6(3) . .
C44 C49 C48 121.0(2) . .
C44 C49 H49 119.5 . .
C48 C49 H49 119.5 . .
C46 C50 C54 109.7(2) . .
C46 C50 C55 111.9(2) . .
C46 C50 C58 111.3(2) . .
C55 C50 C54 107.4(2) . .
C55 C50 C58 107.4(2) . .
C58 C50 C54 108.9(2) . .
C54 C51 H51 109.4 . .
C54 C51 C59 108.8(3) . .
C56 C51 H51 109.4 . .
C56 C51 C54 109.9(3) . .
C56 C51 C59 110.0(3) . .
C59 C51 H51 109.4 . .
C56 C52 H52 109.5 . .
C56 C52 C57 109.7(3) . .
C56 C52 C58 109.3(2) . .
C57 C52 H52 109.5 . .
C57 C52 C58 109.3(2) . .
C58 C52 H52 109.5 . .
C55 C53 H53 109.3 . .
C57 C53 H53 109.3 . .
C57 C53 C55 108.8(3) . .
C59 C53 H53 109.3 . .
C59 C53 C55 109.8(3) . .
C59 C53 C57 110.1(3) . .
C50 C54 H54A 109.6 . .
C50 C54 H54B 109.6 . .
C51 C54 C50 110.3(2) . .
C51 C54 H54A 109.6 . .
C51 C54 H54B 109.6 . .
H54A C54 H54B 108.1 . .
C50 C55 H55A 109.3 . .
C50 C55 H55B 109.3 . .
C53 C55 C50 111.4(2) . .
C53 C55 H55A 109.3 . .
C53 C55 H55B 109.3 . .
H55A C55 H55B 108.0 . .
C51 C56 C52 110.1(3) . .
C51 C56 H56A 109.6 . .
C51 C56 H56B 109.6 . .
C52 C56 H56A 109.6 . .
C52 C56 H56B 109.6 . .
H56A C56 H56B 108.1 . .
C52 C57 H57A 109.8 . .
C52 C57 H57B 109.8 . .
C53 C57 C52 109.3(2) . .
C53 C57 H57A 109.8 . .
C53 C57 H57B 109.8 . .
H57A C57 H57B 108.3 . .
C50 C58 H58A 109.5 . .
C50 C58 H58B 109.5 . .
C52 C58 C50 110.9(2) . .
C52 C58 H58A 109.5 . .
C52 C58 H58B 109.5 . .
H58A C58 H58B 108.1 . .
C51 C59 H59A 109.9 . .
C51 C59 H59B 109.9 . .
C53 C59 C51 109.0(3) . .
C53 C59 H59A 109.9 . .
C53 C59 H59B 109.9 . .
H59A C59 H59B 108.3 . .
C48 C60 H60A 109.5 . .
C48 C60 H60B 109.5 . .
C48 C60 H60C 109.5 . .
H60A C60 H60B 109.5 . .
H60A C60 H60C 109.5 . .
H60B C60 H60C 109.5 . .
C61 Si1 C64 109.52(17) . .
C62 Si1 C61 107.59(17) . .
C62 Si1 C63 109.70(17) . .
C62 Si1 C64 110.29(19) . .
C63 Si1 C61 112.42(16) . .
C63 Si1 C64 107.34(18) . .
Si1 C61 H61A 109.5 . .
Si1 C61 H61B 109.5 . .
Si1 C61 H61C 109.5 . .
H61A C61 H61B 109.5 . .
H61A C61 H61C 109.5 . .
H61B C61 H61C 109.5 . .
Si1 C62 H62A 109.5 . .
Si1 C62 H62B 109.5 . .
Si1 C62 H62C 109.5 . .
H62A C62 H62B 109.5 . .
H62A C62 H62C 109.5 . .
H62B C62 H62C 109.5 . .
Si1 C63 H63A 109.5 . .
Si1 C63 H63B 109.5 . .
Si1 C63 H63C 109.5 . .
H63A C63 H63B 109.5 . .
H63A C63 H63C 109.5 . .
H63B C63 H63C 109.5 . .
Si1 C64 H64A 109.5 . .
Si1 C64 H64B 109.5 . .
Si1 C64 H64C 109.5 . .
H64A C64 H64B 109.5 . .
H64A C64 H64C 109.5 . .
H64B C64 H64C 109.5 . .
H10A C101 H10B 109.5 . .
H10A C101 H10C 109.5 . .
H10B C101 H10C 109.5 . .
O102 C101 H10A 109.5 . .
O102 C101 H10B 109.5 . .
O102 C101 H10C 109.5 . .
H11A C111 H11B 109.5 . .
H11A C111 H11C 109.5 . .
H11B C111 H11C 109.5 . .
O102 C111 H11A 109.5 . .
O102 C111 H11B 109.5 . .
O102 C111 H11C 109.5 . .
C111 O102 C103 148.6(18) . .
C103 O102 C101 112.2(4) . .
O102 C103 H10D 109.3 . .
O102 C103 H10E 109.3 . .
O102 C103 C104 111.7(3) . .
H10D C103 H10E 107.9 . .
C104 C103 H10D 109.3 . .
C104 C103 H10E 109.3 . .
C103 C104 H10F 108.7 . .
C103 C104 H10G 108.7 . .
H10F C104 H10G 107.6 . .
O105 C104 C103 114.1(4) . .
O105 C104 H10F 108.7 . .
O105 C104 H10G 108.7 . .
C106 O105 C104 115.1(4) . .
O105 C106 H10H 109.5 . .
O105 C106 H10I 109.5 . .
O105 C106 H10J 109.5 . .
H10H C106 H10I 109.5 . .
H10H C106 H10J 109.5 . .
H10I C106 H10J 109.5 . .
H20C C201 H20D 109.5 . .
H20C C201 H20E 109.5 . .
H20D C201 H20E 109.5 . .
O202 C201 H20C 109.5 . .
O202 C201 H20D 109.5 . .
O202 C201 H20E 109.5 . .
C201 O202 O205 44.9(9) . 3_776
C203 O202 C201 129.9(18) . .
C203 O202 O205 85.1(15) . 3_776
O202 C203 H20F 109.8 . .
O202 C203 H20G 109.8 . .
O202 C203 C204 109.2(18) . .
H20F C203 H20G 108.3 . .
C204 C203 H20F 109.8 . .
C204 C203 H20G 109.8 . .
C203 C204 H20H 108.1 . .
C203 C204 H20I 108.1 . .
H20H C204 H20I 107.3 . .
O205 C204 C203 116.8(17) . .
O205 C204 H20H 108.1 . .
O205 C204 H20I 108.1 . .
C204 O205 O202 33.9(11) . 3_776
C206 O205 O202 124.9(16) . 3_776
C206 O205 C204 95.8(15) . .
O205 C206 H20J 109.5 . .
O205 C206 H20K 109.5 . .
O205 C206 H20L 109.5 . .
H20J C206 H20K 109.5 . .
H20J C206 H20L 109.5 . .
H20K C206 H20L 109.5 . .

loop_
_geom_bond_atom_site_label_1
_geom_bond_atom_site_label_2
_geom_bond_distance
_geom_bond_site_symmetry_2
U1 O1 2.1987(17) .
U1 O2 2.1724(17) .
U1 O3 2.1857(17) .
U1 O4 1.8387(18) .
U1 N1 2.698(2) .
U1 N2 2.718(2) .
U1 N3 2.746(2) .
O1 C9 1.343(3) .
O2 C27 1.348(3) .
O3 C45 1.337(3) .
N1 C1 1.491(3) .
N1 C6 1.485(3) .
N1 C7 1.496(3) .
N2 C2 1.485(3) .
N2 C3 1.496(3) .
N2 C25 1.496(3) .
N3 C4 1.485(3) .
N3 C5 1.493(3) .
N3 C43 1.493(3) .
C1 H1A 0.9900 .
C1 H1B 0.9900 .
C1 C2 1.522(4) .
C2 H2A 0.9900 .
C2 H2B 0.9900 .
C3 H3A 0.9900 .
C3 H3B 0.9900 .
C3 C4 1.517(4) .
C4 H4A 0.9900 .
C4 H4B 0.9900 .
C5 H5A 0.9900 .
C5 H5B 0.9900 .
C5 C6 1.527(3) .
C6 H6A 0.9900 .
C6 H6B 0.9900 .
C7 H7A 0.9900 .
C7 H7B 0.9900 .
C7 C8 1.507(4) .
C8 C9 1.409(4) .
C8 C13 1.390(3) .
C9 C10 1.424(3) .
C10 C11 1.400(4) .
C10 C14 1.530(4) .
C11 H11 0.9500 .
C11 C12 1.384(4) .
C12 C13 1.390(4) .
C12 C24 1.516(4) .
C13 H13 0.9500 .
C14 C18 1.546(4) .
C14 C19 1.552(4) .
C14 C22 1.545(4) .
C15 H15 1.0000 .
C15 C18 1.540(4) .
C15 C20 1.538(4) .
C15 C23 1.529(5) .
C16 H16 1.0000 .
C16 C20 1.535(4) .
C16 C21 1.530(5) .
C16 C22 1.535(4) .
C17 H17 1.0000 .
C17 C19 1.534(5) .
C17 C21 1.530(5) .
C17 C23 1.529(5) .
C18 H18A 0.9900 .
C18 H18B 0.9900 .
C19 H19A 0.9900 .
C19 H19B 0.9900 .
C20 H20A 0.9900 .
C20 H20B 0.9900 .
C21 H21A 0.9900 .
C21 H21B 0.9900 .
C22 H22A 0.9900 .
C22 H22B 0.9900 .
C23 H23A 0.9900 .
C23 H23B 0.9900 .
C24 H24A 0.9800 .
C24 H24B 0.9800 .
C24 H24C 0.9800 .
C25 H25A 0.9900 .
C25 H25B 0.9900 .
C25 C26 1.506(3) .
C26 C27 1.404(3) .
C26 C31 1.398(3) .
C27 C28 1.418(3) .
C28 C29 1.399(3) .
C28 C32 1.534(3) .
C29 H29 0.9500 .
C29 C30 1.397(4) .
C30 C31 1.381(4) .
C30 C42 1.514(3) .
C31 H31 0.9500 .
C32 C36 1.549(3) .
C32 C37 1.542(3) .
C32 C40 1.548(3) .
C33 H33 1.0000 .
C33 C36 1.538(4) .
C33 C38 1.527(4) .
C33 C41 1.529(4) .
C34 H34 1.0000 .
C34 C38 1.531(4) .
C34 C39 1.537(4) .
C34 C40 1.535(4) .
C35 H35 1.0000 .
C35 C37 1.541(4) .
C35 C39 1.527(4) .
C35 C41 1.530(4) .
C36 H36A 0.9900 .
C36 H36B 0.9900 .
C37 H37A 0.9900 .
C37 H37B 0.9900 .
C38 H38A 0.9900 .
C38 H38B 0.9900 .
C39 H39A 0.9900 .
C39 H39B 0.9900 .
C40 H40A 0.9900 .
C40 H40B 0.9900 .
C41 H41A 0.9900 .
C41 H41B 0.9900 .
C42 H42A 0.9800 .
C42 H42B 0.9800 .
C42 H42C 0.9800 .
C43 H43A 0.9900 .
C43 H43B 0.9900 .
C43 C44 1.503(3) .
C44 C45 1.410(3) .
C44 C49 1.385(3) .
C45 C46 1.418(3) .
C46 C47 1.399(3) .
C46 C50 1.529(4) .
C47 H47 0.9500 .
C47 C48 1.391(4) .
C48 C49 1.390(4) .
C48 C60 1.514(4) .
C49 H49 0.9500 .
C50 C54 1.552(4) .
C50 C55 1.543(4) .
C50 C58 1.546(4) .
C51 H51 1.0000 .
C51 C54 1.540(4) .
C51 C56 1.520(6) .
C51 C59 1.544(5) .
C52 H52 1.0000 .
C52 C56 1.521(5) .
C52 C57 1.535(4) .
C52 C58 1.537(4) .
C53 H53 1.0000 .
C53 C55 1.536(4) .
C53 C57 1.533(5) .
C53 C59 1.517(5) .
C54 H54A 0.9900 .
C54 H54B 0.9900 .
C55 H55A 0.9900 .
C55 H55B 0.9900 .
C56 H56A 0.9900 .
C56 H56B 0.9900 .
C57 H57A 0.9900 .
C57 H57B 0.9900 .
C58 H58A 0.9900 .
C58 H58B 0.9900 .
C59 H59A 0.9900 .
C59 H59B 0.9900 .
C60 H60A 0.9800 .
C60 H60B 0.9800 .
C60 H60C 0.9800 .
Si1 C61 1.863(3) .
Si1 C62 1.859(3) .
Si1 C63 1.860(3) .
Si1 C64 1.864(4) .
C61 H61A 0.9800 .
C61 H61B 0.9800 .
C61 H61C 0.9800 .
C62 H62A 0.9800 .
C62 H62B 0.9800 .
C62 H62C 0.9800 .
C63 H63A 0.9800 .
C63 H63B 0.9800 .
C63 H63C 0.9800 .
C64 H64A 0.9800 .
C64 H64B 0.9800 .
C64 H64C 0.9800 .
C101 H10A 0.9800 .
C101 H10B 0.9800 .
C101 H10C 0.9800 .
C101 O102 1.398(7) .
C111 H11A 0.9800 .
C111 H11B 0.9800 .
C111 H11C 0.9800 .
C111 O102 1.338(15) .
O102 C103 1.394(5) .
C103 H10D 0.9900 .
C103 H10E 0.9900 .
C103 C104 1.518(7) .
C104 H10F 0.9900 .
C104 H10G 0.9900 .
C104 O105 1.396(6) .
O105 C106 1.387(6) .
C106 H10H 0.9800 .
C106 H10I 0.9800 .
C106 H10J 0.9800 .
C201 H20C 0.9800 .
C201 H20D 0.9800 .
C201 H20E 0.9800 .
C201 O202 1.394(13) .
O202 C203 1.380(15) .
O202 O205 1.67(2) 3_776
C203 H20F 0.9900 .
C203 H20G 0.9900 .
C203 C204 1.613(18) .
C204 H20H 0.9900 .
C204 H20I 0.9900 .
C204 O205 1.521(17) .
O205 O202 1.67(2) 3_776
O205 C206 1.374(14) .
C206 H20J 0.9800 .
C206 H20K 0.9800 .
C206 H20L 0.9800 .

loop_
_geom_torsion_atom_site_label_1
_geom_torsion_atom_site_label_2
_geom_torsion_atom_site_label_3
_geom_torsion_atom_site_label_4
_geom_torsion
_geom_torsion_site_symmetry_1
_geom_torsion_site_symmetry_2
_geom_torsion_site_symmetry_3
_geom_torsion_site_symmetry_4
U1 O1 C9 C8 1.2(4) . . . .
U1 O1 C9 C10 -178.8(2) . . . .
U1 O2 C27 C26 0.8(5) . . . .
U1 O2 C27 C28 -179.7(2) . . . .
U1 O3 C45 C44 -1.8(5) . . . .
U1 O3 C45 C46 178.2(2) . . . .
U1 N1 C1 C2 9.3(3) . . . .
U1 N1 C6 C5 61.3(2) . . . .
U1 N1 C7 C8 -78.8(2) . . . .
U1 N2 C2 C1 59.8(2) . . . .
U1 N2 C3 C4 10.6(3) . . . .
U1 N2 C25 C26 -76.2(2) . . . .
U1 N3 C4 C3 60.3(2) . . . .
U1 N3 C5 C6 10.6(3) . . . .
U1 N3 C43 C44 -75.8(2) . . . .
O1 C9 C10 C11 -177.1(2) . . . .
O1 C9 C10 C14 3.1(4) . . . .
O2 C27 C28 C29 -177.6(2) . . . .
O2 C27 C28 C32 1.6(3) . . . .
O3 C45 C46 C47 -177.6(2) . . . .
O3 C45 C46 C50 5.4(4) . . . .
N1 C1 C2 N2 -47.8(3) . . . .
N1 C7 C8 C9 55.4(3) . . . .
N1 C7 C8 C13 -127.0(3) . . . .
N2 C3 C4 N3 -48.9(3) . . . .
N2 C25 C26 C27 55.1(3) . . . .
N2 C25 C26 C31 -128.3(2) . . . .
N3 C5 C6 N1 -48.9(3) . . . .
N3 C43 C44 C45 55.5(3) . . . .
N3 C43 C44 C49 -129.0(2) . . . .
C1 N1 C6 C5 -66.4(3) . . . .
C1 N1 C7 C8 47.3(3) . . . .
C2 N2 C3 C4 132.0(2) . . . .
C2 N2 C25 C26 171.2(2) . . . .
C3 N2 C2 C1 -67.8(3) . . . .
C3 N2 C25 C26 50.9(3) . . . .
C4 N3 C5 C6 132.0(2) . . . .
C4 N3 C43 C44 171.0(2) . . . .
C5 N3 C4 C3 -66.3(3) . . . .
C5 N3 C43 C44 50.2(3) . . . .
C6 N1 C1 C2 131.6(2) . . . .
C6 N1 C7 C8 168.1(2) . . . .
C7 N1 C1 C2 -109.4(2) . . . .
C7 N1 C6 C5 172.0(2) . . . .
C7 C8 C9 O1 -5.6(4) . . . .
C7 C8 C9 C10 174.3(2) . . . .
C7 C8 C13 C12 -176.8(2) . . . .
C8 C9 C10 C11 3.0(4) . . . .
C8 C9 C10 C14 -176.8(2) . . . .
C9 C8 C13 C12 0.8(4) . . . .
C9 C10 C11 C12 -0.5(4) . . . .
C9 C10 C14 C18 57.6(3) . . . .
C9 C10 C14 C19 177.1(2) . . . .
C9 C10 C14 C22 -63.3(3) . . . .
C10 C11 C12 C13 -1.9(4) . . . .
C10 C11 C12 C24 177.7(3) . . . .
C10 C14 C18 C15 -178.7(2) . . . .
C10 C14 C19 C17 -179.8(2) . . . .
C10 C14 C22 C16 178.8(2) . . . .
C11 C10 C14 C18 -122.3(3) . . . .
C11 C10 C14 C19 -2.7(3) . . . .
C11 C10 C14 C22 116.9(3) . . . .
C11 C12 C13 C8 1.7(4) . . . .
C13 C8 C9 O1 176.8(2) . . . .
C13 C8 C9 C10 -3.2(4) . . . .
C14 C10 C11 C12 179.4(2) . . . .
C18 C14 C19 C17 -58.5(3) . . . .
C18 C14 C22 C16 57.3(3) . . . .
C18 C15 C20 C16 -61.0(3) . . . .
C18 C15 C23 C17 59.7(3) . . . .
C19 C14 C18 C15 58.8(3) . . . .
C19 C14 C22 C16 -58.6(3) . . . .
C19 C17 C21 C16 59.7(4) . . . .
C19 C17 C23 C15 -59.2(4) . . . .
C20 C15 C18 C14 59.3(3) . . . .
C20 C15 C23 C17 -60.3(3) . . . .
C20 C16 C21 C17 60.1(4) . . . .
C20 C16 C22 C14 -59.8(3) . . . .
C21 C16 C20 C15 -59.4(3) . . . .
C21 C16 C22 C14 60.8(3) . . . .
C21 C17 C19 C14 -60.5(3) . . . .
C21 C17 C23 C15 61.1(3) . . . .
C22 C14 C18 C15 -57.0(3) . . . .
C22 C14 C19 C17 58.7(3) . . . .
C22 C16 C20 C15 61.2(3) . . . .
C22 C16 C21 C17 -60.0(3) . . . .
C23 C15 C18 C14 -60.8(3) . . . .
C23 C15 C20 C16 59.3(3) . . . .
C23 C17 C19 C14 59.8(3) . . . .
C23 C17 C21 C16 -60.8(3) . . . .
C24 C12 C13 C8 -177.8(3) . . . .
C25 N2 C2 C1 171.6(2) . . . .
C25 N2 C3 C4 -109.5(2) . . . .
C25 C26 C27 O2 -6.8(3) . . . .
C25 C26 C27 C28 173.7(2) . . . .
C25 C26 C31 C30 -175.2(2) . . . .
C26 C27 C28 C29 1.8(3) . . . .
C26 C27 C28 C32 -178.9(2) . . . .
C27 C26 C31 C30 1.4(4) . . . .
C27 C28 C29 C30 0.7(4) . . . .
C27 C28 C32 C36 58.8(3) . . . .
C27 C28 C32 C37 179.6(2) . . . .
C27 C28 C32 C40 -61.0(3) . . . .
C28 C29 C30 C31 -2.1(4) . . . .
C28 C29 C30 C42 176.5(2) . . . .
C28 C32 C36 C33 -177.3(2) . . . .
C28 C32 C37 C35 179.4(2) . . . .
C28 C32 C40 C34 178.2(2) . . . .
C29 C28 C32 C36 -122.0(2) . . . .
C29 C28 C32 C37 -1.2(3) . . . .
C29 C28 C32 C40 118.2(2) . . . .
C29 C30 C31 C26 1.1(4) . . . .
C31 C26 C27 O2 176.6(2) . . . .
C31 C26 C27 C28 -2.9(4) . . . .
C32 C28 C29 C30 -178.5(2) . . . .
C36 C32 C37 C35 -58.2(3) . . . .
C36 C32 C40 C34 57.2(3) . . . .
C36 C33 C38 C34 -60.9(3) . . . .
C36 C33 C41 C35 60.3(3) . . . .
C37 C32 C36 C33 58.8(3) . . . .
C37 C32 C40 C34 -58.8(3) . . . .
C37 C35 C39 C34 59.8(3) . . . .
C37 C35 C41 C33 -59.6(3) . . . .
C38 C33 C36 C32 59.5(3) . . . .
C38 C33 C41 C35 -60.0(3) . . . .
C38 C34 C39 C35 59.9(3) . . . .
C38 C34 C40 C32 -59.5(3) . . . .
C39 C34 C38 C33 -59.4(3) . . . .
C39 C34 C40 C32 60.7(3) . . . .
C39 C35 C37 C32 -60.7(3) . . . .
C39 C35 C41 C33 61.0(3) . . . .
C40 C32 C36 C33 -56.9(3) . . . .
C40 C32 C37 C35 58.6(3) . . . .
C40 C34 C38 C33 60.7(3) . . . .
C40 C34 C39 C35 -59.9(3) . . . .
C41 C33 C36 C32 -60.9(3) . . . .
C41 C33 C38 C34 59.4(3) . . . .
C41 C35 C37 C32 59.7(3) . . . .
C41 C35 C39 C34 -60.8(3) . . . .
C42 C30 C31 C26 -177.6(2) . . . .
C43 N3 C4 C3 173.2(2) . . . .
C43 N3 C5 C6 -109.8(2) . . . .
C43 C44 C45 O3 -7.1(3) . . . .
C43 C44 C45 C46 172.8(2) . . . .
C43 C44 C49 C48 -173.9(2) . . . .
C44 C45 C46 C47 2.4(4) . . . .
C44 C45 C46 C50 -174.6(2) . . . .
C45 C44 C49 C48 1.6(4) . . . .
C45 C46 C47 C48 -1.3(4) . . . .
C45 C46 C50 C54 59.1(3) . . . .
C45 C46 C50 C55 178.2(2) . . . .
C45 C46 C50 C58 -61.6(3) . . . .
C46 C47 C48 C49 0.2(4) . . . .
C46 C47 C48 C60 -178.9(3) . . . .
C46 C50 C54 C51 -178.9(3) . . . .
C46 C50 C55 C53 -178.6(2) . . . .
C46 C50 C58 C52 178.6(2) . . . .
C47 C46 C50 C54 -117.8(3) . . . .
C47 C46 C50 C55 1.3(4) . . . .
C47 C46 C50 C58 121.5(3) . . . .
C47 C48 C49 C44 -0.4(4) . . . .
C49 C44 C45 O3 177.4(2) . . . .
C49 C44 C45 C46 -2.7(4) . . . .
C50 C46 C47 C48 175.8(3) . . . .
C54 C50 C55 C53 -58.1(3) . . . .
C54 C50 C58 C52 57.5(3) . . . .
C54 C51 C56 C52 -60.6(3) . . . .
C54 C51 C59 C53 61.2(4) . . . .
C55 C50 C54 C51 59.2(3) . . . .
C55 C50 C58 C52 -58.5(3) . . . .
C55 C53 C57 C52 60.3(3) . . . .
C55 C53 C59 C51 -60.1(4) . . . .
C56 C51 C54 C50 58.8(3) . . . .
C56 C51 C59 C53 -59.2(4) . . . .
C56 C52 C57 C53 59.2(3) . . . .
C56 C52 C58 C50 -59.4(3) . . . .
C57 C52 C56 C51 -59.2(3) . . . .
C57 C52 C58 C50 60.5(3) . . . .
C57 C53 C55 C50 -60.7(3) . . . .
C57 C53 C59 C51 59.8(3) . . . .
C58 C50 C54 C51 -56.8(3) . . . .
C58 C50 C55 C53 58.9(3) . . . .
C58 C52 C56 C51 60.5(3) . . . .
C58 C52 C57 C53 -60.5(4) . . . .
C59 C51 C54 C50 -61.7(4) . . . .
C59 C51 C56 C52 59.2(3) . . . .
C59 C53 C55 C50 59.9(4) . . . .
C59 C53 C57 C52 -60.1(3) . . . .
C60 C48 C49 C44 178.8(3) . . . .
C101 O102 C103 C104 179.4(5) . . . .
C111 O102 C103 C104 -175(3) . . . .
O102 C103 C104 O105 57.1(6) . . . .
C103 C104 O105 C106 71.9(6) . . . .
C201 O202 C203 C204 160.1(19) . . . .
O202 C203 C204 O205 40(3) . . . .
C203 C204 O205 O202 2.8(17) . . . 3_776
C203 C204 O205 C206 -149(2) . . . .
O205 O202 C203 C204 163.0(17) 3_776 . . .
